data_7039272
loop_
_publ_author_name
'Nakai, Hidetaka'
'Kitagawa, Kazuhiro'
'Seo, Juncheol'
'Matsumoto, Takahiro'
'Ogo, Seiji'

_publ_section_title
;
 A gadolinium(iii) complex that shows room-temperature phosphorescence in
 the crystalline state.
;
_journal_issue 29
_journal_name_full 'Dalton transactions (Cambridge, England : 2003)'
_journal_page_first 11620
_journal_page_last 11623
_journal_paper_doi 10.1039/c6dt01303a
_journal_volume 45
_journal_year 2016
_chemical_formula_moiety 'C37 H50 Gd N3 O4'
_chemical_formula_sum 'C37 H50 Gd N3 O4'
_chemical_formula_weight 758.07
_chemical_name_systematic 1_Gd
_space_group_crystal_system triclinic
_space_group_IT_number 2
_space_group_name_Hall '-P 1'
_space_group_name_H-M_alt 'P -1'
_symmetry_space_group_name_Hall '-P 1'
_symmetry_space_group_name_H-M 'P -1'
_atom_sites_solution_hydrogens geom
_atom_sites_solution_primary direct
_atom_sites_solution_secondary difmap
_audit_update_record
;
2016-03-30 deposited with the CCDC.
2016-05-12 downloaded from the CCDC.
;
_cell_angle_alpha 68.639(4)
_cell_angle_beta 76.902(5)
_cell_angle_gamma 85.068(5)
_cell_formula_units_Z 2
_cell_length_a 7.9180(11)
_cell_length_b 14.3359(19)
_cell_length_c 16.3209(17)
_cell_measurement_reflns_used 5621
_cell_measurement_temperature 97
_cell_measurement_theta_max 27.48
_cell_measurement_theta_min 3.05
_cell_volume 1680.4(4)
_computing_cell_refinement CrystalClear
_computing_data_collection 'CrystalClear (Rigaku Inc., 2007)'
_computing_data_reduction CrystalClear
_computing_molecular_graphics 'CrystalStructure 4.1.1'
_computing_publication_material 'CrystalStructure 4.1.1 (Rigaku, 2015)'
_computing_structure_refinement 'SHELXL Version 2014/6 (Sheldrick, 2008)'
_computing_structure_solution 'SIR92 (Altomare, et al., 1994)'
_diffrn_ambient_temperature 97
_diffrn_detector_area_resol_mean 7.111
_diffrn_measured_fraction_theta_full 0.997
_diffrn_measured_fraction_theta_max 0.994
_diffrn_measurement_device_type 'Rigaku Saturn724'
_diffrn_measurement_method \w
_diffrn_radiation_type 'Mo K\a'
_diffrn_radiation_wavelength 0.71075
_diffrn_reflns_av_R_equivalents 0.0345
_diffrn_reflns_Laue_measured_fraction_full 0.997
_diffrn_reflns_Laue_measured_fraction_max 0.994
_diffrn_reflns_limit_h_max 10
_diffrn_reflns_limit_h_min -10
_diffrn_reflns_limit_k_max 18
_diffrn_reflns_limit_k_min -18
_diffrn_reflns_limit_l_max 21
_diffrn_reflns_limit_l_min -21
_diffrn_reflns_number 20581
_diffrn_reflns_point_group_measured_fraction_full 0.997
_diffrn_reflns_point_group_measured_fraction_max 0.994
_diffrn_reflns_theta_full 25.242
_diffrn_reflns_theta_max 27.481
_diffrn_reflns_theta_min 3.222
_diffrn_standards_number 0
_exptl_absorpt_coefficient_mu 2.022
_exptl_absorpt_correction_T_max 0.904
_exptl_absorpt_correction_T_min 0.796
_exptl_absorpt_correction_type multi-scan
_exptl_absorpt_process_details 'REQAB (Rigaku, 1998)'
_exptl_crystal_colour colorless
_exptl_crystal_density_diffrn 1.498
_exptl_crystal_density_method 'not measured'
_exptl_crystal_description block
_exptl_crystal_F_000 778.00
_exptl_crystal_size_max 0.120
_exptl_crystal_size_mid 0.070
_exptl_crystal_size_min 0.050
_refine_diff_density_max 1.66
_refine_diff_density_min -0.84
_refine_ls_extinction_method none
_refine_ls_goodness_of_fit_ref 1.061
_refine_ls_hydrogen_treatment constr
_refine_ls_number_parameters 412
_refine_ls_number_reflns 7659
_refine_ls_number_restraints 0
_refine_ls_R_factor_all 0.0310
_refine_ls_R_factor_gt 0.0274
_refine_ls_shift/su_max 0.001
_refine_ls_structure_factor_coef Fsqd
_refine_ls_weighting_details 'w = 1/[\s^2^(Fo^2^)+(0.0231P)^2^+0.1000P] where P=(Fo^2^+2Fc^2^)/3'
_refine_ls_weighting_scheme calc
_refine_ls_wR_factor_gt 0.0560
_refine_ls_wR_factor_ref 0.0578
_reflns_Friedel_coverage 0.000
_reflns_number_gt 7010
_reflns_number_total 7659
_reflns_threshold_expression F^2^>2.0\s(F^2^)
_cod_data_source_file c6dt01303a2.cif
_cod_data_source_block 1_Gd
_cod_depositor_comments 'Adding full bibliography for 7039272.cif.'
_cod_database_code 7039272
_shelxl_version_number 2014/6

loop_
_space_group_symop_id
_space_group_symop_operation_xyz
1 +X,+Y,+Z
2 -X,-Y,-Z

loop_
_atom_site_label
_atom_site_type_symbol
_atom_site_fract_x
_atom_site_fract_y
_atom_site_fract_z
_atom_site_U_iso_or_equiv
_atom_site_adp_type
_atom_site_occupancy
_atom_site_site_symmetry_order
_atom_site_calc_flag
_atom_site_refinement_flags_posn
_atom_site_refinement_flags_adp
Gd1 Gd 0.82073(2) 0.17852(2) 0.68795(2) 0.01083(4) Uani 1 1 d . .
O1 O 0.7861(2) 0.26474(12) 0.55056(11) 0.0155(4) Uani 1 1 d . .
O2 O 0.6041(2) 0.19028(12) 0.79610(11) 0.0147(4) Uani 1 1 d . .
O3 O 0.9575(2) 0.03471(12) 0.70443(11) 0.0145(4) Uani 1 1 d . .
O4 O 0.6095(2) 0.06983(12) 0.67400(11) 0.0164(4) Uani 1 1 d . .
N1 N 1.1243(3) 0.24879(14) 0.60101(13) 0.0119(4) Uani 1 1 d . .
N2 N 0.8637(3) 0.35035(14) 0.69421(13) 0.0124(4) Uani 1 1 d . .
N3 N 1.0195(3) 0.16597(14) 0.79469(13) 0.0112(4) Uani 1 1 d . .
C1 C 1.1453(3) 0.35696(17) 0.58364(16) 0.0133(5) Uani 1 1 d . .
H1A H 1.1996 0.3911 0.5195 0.016 Uiso 1 1 calc R U
H1B H 1.2242 0.3638 0.6202 0.016 Uiso 1 1 calc R U
C2 C 0.9729(3) 0.40846(17) 0.60591(16) 0.0138(5) Uani 1 1 d . .
H2A H 0.9966 0.4751 0.6061 0.017 Uiso 1 1 calc R U
H2B H 0.9077 0.4190 0.5581 0.017 Uiso 1 1 calc R U
C3 C 0.9416(3) 0.34598(17) 0.77070(16) 0.0132(5) Uani 1 1 d . .
H3A H 0.8726 0.3887 0.8020 0.016 Uiso 1 1 calc R U
H3B H 1.0606 0.3734 0.7467 0.016 Uiso 1 1 calc R U
C4 C 0.9488(3) 0.24005(17) 0.83810(15) 0.0133(5) Uani 1 1 d . .
H4A H 1.0219 0.2397 0.8801 0.016 Uiso 1 1 calc R U
H4B H 0.8304 0.2195 0.8738 0.016 Uiso 1 1 calc R U
C5 C 1.2070(3) 0.18426(18) 0.75143(15) 0.0139(5) Uani 1 1 d . .
H5A H 1.2768 0.1310 0.7873 0.017 Uiso 1 1 calc R U
H5B H 1.2408 0.2490 0.7517 0.017 Uiso 1 1 calc R U
C6 C 1.2484(3) 0.18629(18) 0.65502(15) 0.0134(5) Uani 1 1 d . .
H6A H 1.3670 0.2127 0.6257 0.016 Uiso 1 1 calc R U
H6B H 1.2464 0.1170 0.6559 0.016 Uiso 1 1 calc R U
C7 C 1.1531(3) 0.22538(18) 0.51660(15) 0.0147(5) Uani 1 1 d . .
H7A H 1.1202 0.1547 0.5334 0.018 Uiso 1 1 calc R U
H7B H 1.2788 0.2310 0.4895 0.018 Uiso 1 1 calc R U
C8 C 1.0571(3) 0.28952(18) 0.44558(16) 0.0146(5) Uani 1 1 d . .
C9 C 0.8768(3) 0.30458(17) 0.46685(16) 0.0142(5) Uani 1 1 d . .
C10 C 0.7927(3) 0.36428(18) 0.39763(16) 0.0166(5) Uani 1 1 d . .
C11 C 0.8855(3) 0.39780(18) 0.30914(16) 0.0189(5) Uani 1 1 d . .
H11 H 0.8271 0.4364 0.2628 0.023 Uiso 1 1 calc R U
C12 C 1.0609(4) 0.37700(19) 0.28592(16) 0.0188(5) Uani 1 1 d . .
C13 C 1.1458(3) 0.32568(18) 0.35563(16) 0.0163(5) Uani 1 1 d . .
H13 H 1.2674 0.3149 0.3417 0.020 Uiso 1 1 calc R U
C14 C 0.6022(4) 0.3861(2) 0.42199(19) 0.0274(6) Uani 1 1 d . .
H14A H 0.5370 0.3233 0.4474 0.033 Uiso 1 1 calc R U
H14B H 0.5628 0.4303 0.3679 0.033 Uiso 1 1 calc R U
H14C H 0.5828 0.4190 0.4665 0.033 Uiso 1 1 calc R U
C15 C 1.1541(4) 0.4050(2) 0.18824(17) 0.0262(6) Uani 1 1 d . .
H15A H 1.1110 0.4699 0.1527 0.031 Uiso 1 1 calc R U
H15B H 1.1327 0.3537 0.1653 0.031 Uiso 1 1 calc R U
H15C H 1.2790 0.4095 0.1836 0.031 Uiso 1 1 calc R U
C16 C 0.6876(3) 0.39795(18) 0.69801(16) 0.0151(5) Uani 1 1 d . .
H16A H 0.6359 0.3882 0.6519 0.018 Uiso 1 1 calc R U
H16B H 0.7019 0.4709 0.6813 0.018 Uiso 1 1 calc R U
C17 C 0.5613(3) 0.36015(17) 0.78693(16) 0.0134(5) Uani 1 1 d . .
C18 C 0.5251(3) 0.25690(18) 0.83140(16) 0.0130(5) Uani 1 1 d . .
C19 C 0.4033(3) 0.22601(18) 0.91413(16) 0.0142(5) Uani 1 1 d . .
C20 C 0.3158(3) 0.29737(19) 0.94711(17) 0.0182(5) Uani 1 1 d . .
H20 H 0.2314 0.2757 1.0018 0.022 Uiso 1 1 calc R U
C21 C 0.3472(3) 0.39951(19) 0.90306(17) 0.0193(5) Uani 1 1 d . .
C22 C 0.4728(3) 0.42875(18) 0.82389(16) 0.0163(5) Uani 1 1 d . .
H22 H 0.4994 0.4979 0.7939 0.020 Uiso 1 1 calc R U
C23 C 0.3728(3) 0.11610(18) 0.96628(17) 0.0204(6) Uani 1 1 d . .
H23A H 0.3646 0.0820 0.9251 0.024 Uiso 1 1 calc R U
H23B H 0.2644 0.1069 1.0116 0.024 Uiso 1 1 calc R U
H23C H 0.4694 0.0877 0.9962 0.024 Uiso 1 1 calc R U
C24 C 0.2542(4) 0.4755(2) 0.94206(19) 0.0311(7) Uani 1 1 d . .
H24A H 0.3185 0.4846 0.9833 0.037 Uiso 1 1 calc R U
H24B H 0.1371 0.4516 0.9749 0.037 Uiso 1 1 calc R U
H24C H 0.2468 0.5396 0.8932 0.037 Uiso 1 1 calc R U
C25 C 0.9867(3) 0.06414(17) 0.86580(15) 0.0135(5) Uani 1 1 d . .
H25A H 0.8596 0.0545 0.8862 0.016 Uiso 1 1 calc R U
H25B H 1.0322 0.0629 0.9179 0.016 Uiso 1 1 calc R U
C26 C 1.0634(3) -0.02418(17) 0.83989(15) 0.0124(5) Uani 1 1 d . .
C27 C 1.0436(3) -0.03386(17) 0.75991(16) 0.0124(5) Uani 1 1 d . .
C28 C 1.1195(3) -0.11690(18) 0.73796(16) 0.0143(5) Uani 1 1 d . .
C29 C 1.1965(3) -0.19181(17) 0.80011(17) 0.0175(5) Uani 1 1 d . .
H29 H 1.2414 -0.2493 0.7865 0.021 Uiso 1 1 calc R U
C30 C 1.2105(3) -0.18580(18) 0.88184(17) 0.0167(5) Uani 1 1 d . .
C31 C 1.1465(3) -0.09997(18) 0.89908(16) 0.0149(5) Uani 1 1 d . .
H31 H 1.1598 -0.0926 0.9528 0.018 Uiso 1 1 calc R U
C32 C 1.1172(3) -0.12169(19) 0.64760(17) 0.0194(5) Uani 1 1 d . .
H32A H 1.1949 -0.1753 0.6376 0.023 Uiso 1 1 calc R U
H32B H 1.1561 -0.0575 0.6003 0.023 Uiso 1 1 calc R U
H32C H 0.9990 -0.1354 0.6461 0.023 Uiso 1 1 calc R U
C33 C 1.2974(4) -0.2684(2) 0.94770(19) 0.0273(6) Uani 1 1 d . .
H33A H 1.3865 -0.3008 0.9146 0.033 Uiso 1 1 calc R U
H33B H 1.2106 -0.3179 0.9894 0.033 Uiso 1 1 calc R U
H33C H 1.3512 -0.2397 0.9816 0.033 Uiso 1 1 calc R U
C34 C 0.5548(4) -0.02010(19) 0.75212(19) 0.0235(6) Uani 1 1 d . .
H34A H 0.4267 -0.0236 0.7699 0.028 Uiso 1 1 calc R U
H34B H 0.6014 -0.0206 0.8037 0.028 Uiso 1 1 calc R U
C35 C 0.6271(4) -0.1071(2) 0.7234(2) 0.0327(7) Uani 1 1 d . .
H35A H 0.7492 -0.1213 0.7292 0.039 Uiso 1 1 calc R U
H35B H 0.5572 -0.1684 0.7586 0.039 Uiso 1 1 calc R U
C36 C 0.6119(4) -0.0679(2) 0.6260(2) 0.0403(8) Uani 1 1 d . .
H36A H 0.4932 -0.0777 0.6204 0.048 Uiso 1 1 calc R U
H36B H 0.6958 -0.1017 0.5908 0.048 Uiso 1 1 calc R U
C37 C 0.6534(4) 0.0428(2) 0.59451(19) 0.0287(7) Uani 1 1 d . .
H37A H 0.7780 0.0548 0.5663 0.034 Uiso 1 1 calc R U
H37B H 0.5842 0.0828 0.5500 0.034 Uiso 1 1 calc R U

loop_
_atom_site_aniso_label
_atom_site_aniso_U_11
_atom_site_aniso_U_22
_atom_site_aniso_U_33
_atom_site_aniso_U_23
_atom_site_aniso_U_13
_atom_site_aniso_U_12
Gd1 0.01166(6) 0.00962(6) 0.01047(6) -0.00278(4) -0.00231(4) 0.00026(4)
O1 0.0162(9) 0.0162(9) 0.0114(8) -0.0015(7) -0.0033(7) -0.0012(7)
O2 0.0150(8) 0.0143(9) 0.0147(9) -0.0077(7) 0.0015(7) -0.0001(7)
O3 0.0152(8) 0.0121(8) 0.0180(9) -0.0062(7) -0.0073(7) 0.0039(7)
O4 0.0171(9) 0.0158(9) 0.0184(9) -0.0085(7) -0.0032(7) -0.0008(7)
N1 0.0147(10) 0.0100(10) 0.0112(10) -0.0032(8) -0.0042(8) 0.0007(8)
N2 0.0127(10) 0.0115(10) 0.0122(10) -0.0031(8) -0.0031(8) 0.0003(8)
N3 0.0148(10) 0.0077(9) 0.0094(9) -0.0011(7) -0.0025(8) 0.0001(8)
C1 0.0142(12) 0.0115(11) 0.0128(12) -0.0022(9) -0.0029(9) -0.0020(9)
C2 0.0168(12) 0.0102(11) 0.0123(12) -0.0016(9) -0.0023(9) -0.0021(9)
C3 0.0169(12) 0.0103(11) 0.0139(12) -0.0057(9) -0.0037(10) 0.0003(9)
C4 0.0165(12) 0.0125(12) 0.0114(11) -0.0048(9) -0.0028(9) -0.0004(9)
C5 0.0132(12) 0.0145(12) 0.0135(12) -0.0043(9) -0.0037(9) 0.0014(9)
C6 0.0106(11) 0.0142(12) 0.0146(12) -0.0042(9) -0.0033(9) 0.0016(9)
C7 0.0151(12) 0.0162(12) 0.0123(12) -0.0063(10) -0.0002(9) 0.0000(10)
C8 0.0195(13) 0.0123(12) 0.0143(12) -0.0057(10) -0.0057(10) -0.0011(10)
C9 0.0181(12) 0.0120(12) 0.0133(12) -0.0048(9) -0.0032(10) -0.0036(10)
C10 0.0222(13) 0.0124(12) 0.0157(12) -0.0027(10) -0.0077(10) -0.0025(10)
C11 0.0293(15) 0.0149(12) 0.0137(12) -0.0025(10) -0.0098(11) -0.0031(11)
C12 0.0290(14) 0.0163(13) 0.0109(12) -0.0039(10) -0.0028(10) -0.0068(11)
C13 0.0202(13) 0.0157(12) 0.0139(12) -0.0064(10) -0.0021(10) -0.0032(10)
C14 0.0227(14) 0.0314(16) 0.0226(14) -0.0009(12) -0.0102(12) 0.0041(12)
C15 0.0356(17) 0.0310(16) 0.0107(13) -0.0058(11) -0.0029(12) -0.0060(13)
C16 0.0163(12) 0.0123(12) 0.0144(12) -0.0028(9) -0.0033(10) 0.0036(9)
C17 0.0144(12) 0.0124(11) 0.0137(12) -0.0045(9) -0.0040(9) 0.0013(9)
C18 0.0124(11) 0.0148(12) 0.0135(12) -0.0058(9) -0.0054(9) 0.0013(9)
C19 0.0146(12) 0.0145(12) 0.0142(12) -0.0044(10) -0.0059(10) 0.0011(9)
C20 0.0157(12) 0.0241(14) 0.0133(12) -0.0070(10) -0.0012(10) 0.0037(10)
C21 0.0253(14) 0.0171(13) 0.0186(13) -0.0095(11) -0.0080(11) 0.0072(11)
C22 0.0201(13) 0.0132(12) 0.0146(12) -0.0037(10) -0.0049(10) 0.0027(10)
C23 0.0220(14) 0.0197(13) 0.0154(13) -0.0039(10) 0.0004(10) -0.0008(11)
C24 0.0417(18) 0.0247(15) 0.0225(15) -0.0099(12) 0.0008(13) 0.0094(13)
C25 0.0162(12) 0.0119(12) 0.0103(11) -0.0024(9) -0.0015(9) 0.0005(9)
C26 0.0113(11) 0.0110(11) 0.0131(12) -0.0033(9) -0.0008(9) -0.0001(9)
C27 0.0116(11) 0.0109(11) 0.0142(12) -0.0036(9) -0.0025(9) -0.0030(9)
C28 0.0132(12) 0.0134(12) 0.0166(12) -0.0060(10) -0.0022(9) -0.0016(9)
C29 0.0186(13) 0.0109(12) 0.0235(14) -0.0070(10) -0.0041(11) 0.0006(10)
C30 0.0182(13) 0.0125(12) 0.0166(13) -0.0020(10) -0.0036(10) 0.0002(10)
C31 0.0177(12) 0.0136(12) 0.0127(12) -0.0043(9) -0.0022(10) -0.0008(10)
C32 0.0200(13) 0.0199(13) 0.0217(14) -0.0113(11) -0.0058(11) 0.0041(11)
C33 0.0394(17) 0.0166(14) 0.0261(15) -0.0072(11) -0.0127(13) 0.0119(12)
C34 0.0206(14) 0.0168(13) 0.0289(15) -0.0053(11) 0.0000(11) -0.0053(11)
C35 0.0206(15) 0.0185(14) 0.055(2) -0.0139(14) 0.0009(14) -0.0026(12)
C36 0.0336(18) 0.043(2) 0.058(2) -0.0378(18) -0.0014(16) -0.0051(15)
C37 0.0330(16) 0.0360(17) 0.0260(15) -0.0228(13) -0.0038(13) -0.0006(13)

loop_
_atom_type_symbol
_atom_type_description
_atom_type_scat_dispersion_real
_atom_type_scat_dispersion_imag
_atom_type_scat_source
C C 0.0033 0.0016
;
International Tables for Crystallography
(Vol. C, Tables 4.2.6.8 and 6.1.1.4)
;
H H 0.0000 0.0000
;
International Tables for Crystallography
(Vol. C, Table 6.1.1.4)
;
Gd Gd -0.1653 3.9035
;
International Tables for Crystallography
(Vol. C, Tables 4.2.6.8 and 6.1.1.4)
;
N N 0.0061 0.0033
;
International Tables for Crystallography
(Vol. C, Tables 4.2.6.8 and 6.1.1.4)
;
O O 0.0106 0.0060
;
International Tables for Crystallography
(Vol. C, Tables 4.2.6.8 and 6.1.1.4)
;

loop_
_geom_angle_atom_site_label_1
_geom_angle_atom_site_label_2
_geom_angle_atom_site_label_3
_geom_angle
O1 Gd1 O3 115.04(6)
O1 Gd1 O2 114.92(6)
O3 Gd1 O2 119.47(6)
O1 Gd1 O4 80.11(6)
O3 Gd1 O4 75.67(6)
O2 Gd1 O4 81.47(6)
O1 Gd1 N3 141.11(6)
O3 Gd1 N3 75.07(6)
O2 Gd1 N3 86.57(6)
O4 Gd1 N3 137.25(6)
O1 Gd1 N2 84.33(6)
O3 Gd1 N2 139.90(6)
O2 Gd1 N2 76.28(6)
O4 Gd1 N2 144.26(6)
N3 Gd1 N2 69.12(6)
O1 Gd1 N1 75.64(6)
O3 Gd1 N1 82.14(6)
O2 Gd1 N1 142.22(6)
O4 Gd1 N1 136.01(6)
N3 Gd1 N1 68.54(6)
N2 Gd1 N1 68.60(6)
C9 O1 Gd1 141.10(15)
C18 O2 Gd1 140.75(15)
C27 O3 Gd1 141.34(15)
C37 O4 C34 108.6(2)
C37 O4 Gd1 115.93(15)
C34 O4 Gd1 116.42(14)
C6 N1 C1 111.10(18)
C6 N1 C7 107.08(18)
C1 N1 C7 113.14(18)
C6 N1 Gd1 106.06(13)
C1 N1 Gd1 114.44(14)
C7 N1 Gd1 104.41(13)
C2 N2 C3 111.81(18)
C2 N2 C16 106.94(17)
C3 N2 C16 112.61(18)
C2 N2 Gd1 106.11(14)
C3 N2 Gd1 113.80(13)
C16 N2 Gd1 105.00(14)
C4 N3 C5 111.35(18)
C4 N3 C25 107.07(17)
C5 N3 C25 112.71(18)
C4 N3 Gd1 104.87(13)
C5 N3 Gd1 115.15(13)
C25 N3 Gd1 105.02(13)
N1 C1 C2 112.58(19)
N1 C1 H1A 109.1
C2 C1 H1A 109.1
N1 C1 H1B 109.1
C2 C1 H1B 109.1
H1A C1 H1B 107.8
N2 C2 C1 113.15(19)
N2 C2 H2A 108.9
C1 C2 H2A 108.9
N2 C2 H2B 108.9
C1 C2 H2B 108.9
H2A C2 H2B 107.8
N2 C3 C4 112.70(19)
N2 C3 H3A 109.1
C4 C3 H3A 109.1
N2 C3 H3B 109.1
C4 C3 H3B 109.1
H3A C3 H3B 107.8
N3 C4 C3 113.00(19)
N3 C4 H4A 109.0
C3 C4 H4A 109.0
N3 C4 H4B 109.0
C3 C4 H4B 109.0
H4A C4 H4B 107.8
N3 C5 C6 112.70(19)
N3 C5 H5A 109.1
C6 C5 H5A 109.1
N3 C5 H5B 109.1
C6 C5 H5B 109.1
H5A C5 H5B 107.8
N1 C6 C5 112.74(19)
N1 C6 H6A 109.0
C5 C6 H6A 109.0
N1 C6 H6B 109.0
C5 C6 H6B 109.0
H6A C6 H6B 107.8
N1 C7 C8 116.6(2)
N1 C7 H7A 108.1
C8 C7 H7A 108.1
N1 C7 H7B 108.1
C8 C7 H7B 108.1
H7A C7 H7B 107.3
C13 C8 C9 119.5(2)
C13 C8 C7 119.0(2)
C9 C8 C7 121.1(2)
O1 C9 C8 121.2(2)
O1 C9 C10 119.9(2)
C8 C9 C10 118.9(2)
C11 C10 C9 119.3(2)
C11 C10 C14 122.1(2)
C9 C10 C14 118.6(2)
C10 C11 C12 122.5(2)
C10 C11 H11 118.8
C12 C11 H11 118.8
C11 C12 C13 117.5(2)
C11 C12 C15 121.2(2)
C13 C12 C15 121.2(2)
C12 C13 C8 121.8(2)
C12 C13 H13 119.1
C8 C13 H13 119.1
C10 C14 H14A 109.5
C10 C14 H14B 109.5
H14A C14 H14B 109.5
C10 C14 H14C 109.5
H14A C14 H14C 109.5
H14B C14 H14C 109.5
C12 C15 H15A 109.5
C12 C15 H15B 109.5
H15A C15 H15B 109.5
C12 C15 H15C 109.5
H15A C15 H15C 109.5
H15B C15 H15C 109.5
N2 C16 C17 116.26(19)
N2 C16 H16A 108.2
C17 C16 H16A 108.2
N2 C16 H16B 108.2
C17 C16 H16B 108.2
H16A C16 H16B 107.4
C22 C17 C18 119.6(2)
C22 C17 C16 119.3(2)
C18 C17 C16 121.1(2)
O2 C18 C17 120.7(2)
O2 C18 C19 120.8(2)
C17 C18 C19 118.6(2)
C20 C19 C18 119.6(2)
C20 C19 C23 120.8(2)
C18 C19 C23 119.5(2)
C19 C20 C21 122.4(2)
C19 C20 H20 118.8
C21 C20 H20 118.8
C22 C21 C20 117.4(2)
C22 C21 C24 121.2(2)
C20 C21 C24 121.3(2)
C21 C22 C17 122.3(2)
C21 C22 H22 118.9
C17 C22 H22 118.9
C19 C23 H23A 109.5
C19 C23 H23B 109.5
H23A C23 H23B 109.5
C19 C23 H23C 109.5
H23A C23 H23C 109.5
H23B C23 H23C 109.5
C21 C24 H24A 109.5
C21 C24 H24B 109.5
H24A C24 H24B 109.5
C21 C24 H24C 109.5
H24A C24 H24C 109.5
H24B C24 H24C 109.5
N3 C25 C26 116.92(19)
N3 C25 H25A 108.1
C26 C25 H25A 108.1
N3 C25 H25B 108.1
C26 C25 H25B 108.1
H25A C25 H25B 107.3
C31 C26 C27 119.6(2)
C31 C26 C25 119.2(2)
C27 C26 C25 121.1(2)
O3 C27 C26 120.9(2)
O3 C27 C28 120.0(2)
C26 C27 C28 119.1(2)
C29 C28 C27 119.0(2)
C29 C28 C32 121.5(2)
C27 C28 C32 119.5(2)
C28 C29 C30 122.5(2)
C28 C29 H29 118.8
C30 C29 H29 118.8
C31 C30 C29 117.4(2)
C31 C30 C33 121.4(2)
C29 C30 C33 121.2(2)
C30 C31 C26 122.1(2)
C30 C31 H31 119.0
C26 C31 H31 119.0
C28 C32 H32A 109.5
C28 C32 H32B 109.5
H32A C32 H32B 109.5
C28 C32 H32C 109.5
H32A C32 H32C 109.5
H32B C32 H32C 109.5
C30 C33 H33A 109.5
C30 C33 H33B 109.5
H33A C33 H33B 109.5
C30 C33 H33C 109.5
H33A C33 H33C 109.5
H33B C33 H33C 109.5
O4 C34 C35 105.7(2)
O4 C34 H34A 110.6
C35 C34 H34A 110.6
O4 C34 H34B 110.6
C35 C34 H34B 110.6
H34A C34 H34B 108.7
C36 C35 C34 101.4(2)
C36 C35 H35A 111.5
C34 C35 H35A 111.5
C36 C35 H35B 111.5
C34 C35 H35B 111.5
H35A C35 H35B 109.3
C35 C36 C37 103.6(2)
C35 C36 H36A 111.1
C37 C36 H36A 111.0
C35 C36 H36B 111.0
C37 C36 H36B 111.0
H36A C36 H36B 109.0
O4 C37 C36 106.2(2)
O4 C37 H37A 110.5
C36 C37 H37A 110.5
O4 C37 H37B 110.5
C36 C37 H37B 110.5
H37A C37 H37B 108.7

loop_
_geom_bond_atom_site_label_1
_geom_bond_atom_site_label_2
_geom_bond_distance
Gd1 O1 2.1982(16)
Gd1 O3 2.2001(16)
Gd1 O2 2.2093(16)
Gd1 O4 2.4810(17)
Gd1 N3 2.5517(19)
Gd1 N2 2.557(2)
Gd1 N1 2.576(2)
O1 C9 1.329(3)
O2 C18 1.331(3)
O3 C27 1.329(3)
O4 C37 1.447(3)
O4 C34 1.457(3)
N1 C6 1.487(3)
N1 C1 1.488(3)
N1 C7 1.498(3)
N2 C2 1.484(3)
N2 C3 1.493(3)
N2 C16 1.498(3)
N3 C4 1.486(3)
N3 C5 1.493(3)
N3 C25 1.497(3)
C1 C2 1.529(3)
C1 H1A 0.9900
C1 H1B 0.9900
C2 H2A 0.9900
C2 H2B 0.9900
C3 C4 1.522(3)
C3 H3A 0.9900
C3 H3B 0.9900
C4 H4A 0.9900
C4 H4B 0.9900
C5 C6 1.523(3)
C5 H5A 0.9900
C5 H5B 0.9900
C6 H6A 0.9900
C6 H6B 0.9900
C7 C8 1.507(3)
C7 H7A 0.9900
C7 H7B 0.9900
C8 C13 1.400(3)
C8 C9 1.407(3)
C9 C10 1.411(3)
C10 C11 1.390(3)
C10 C14 1.506(4)
C11 C12 1.390(4)
C11 H11 0.9500
C12 C13 1.393(3)
C12 C15 1.516(3)
C13 H13 0.9500
C14 H14A 0.9800
C14 H14B 0.9800
C14 H14C 0.9800
C15 H15A 0.9800
C15 H15B 0.9800
C15 H15C 0.9800
C16 C17 1.504(3)
C16 H16A 0.9900
C16 H16B 0.9900
C17 C22 1.394(3)
C17 C18 1.413(3)
C18 C19 1.413(3)
C19 C20 1.388(3)
C19 C23 1.504(3)
C20 C21 1.392(4)
C20 H20 0.9500
C21 C22 1.389(4)
C21 C24 1.513(3)
C22 H22 0.9500
C23 H23A 0.9800
C23 H23B 0.9800
C23 H23C 0.9800
C24 H24A 0.9800
C24 H24B 0.9800
C24 H24C 0.9800
C25 C26 1.514(3)
C25 H25A 0.9900
C25 H25B 0.9900
C26 C31 1.396(3)
C26 C27 1.406(3)
C27 C28 1.413(3)
C28 C29 1.389(3)
C28 C32 1.505(3)
C29 C30 1.397(3)
C29 H29 0.9500
C30 C31 1.389(3)
C30 C33 1.516(3)
C31 H31 0.9500
C32 H32A 0.9800
C32 H32B 0.9800
C32 H32C 0.9800
C33 H33A 0.9800
C33 H33B 0.9800
C33 H33C 0.9800
C34 C35 1.512(4)
C34 H34A 0.9900
C34 H34B 0.9900
C35 C36 1.511(5)
C35 H35A 0.9900
C35 H35B 0.9900
C36 C37 1.521(4)
C36 H36A 0.9900
C36 H36B 0.9900
C37 H37A 0.9900
C37 H37B 0.9900

loop_
_geom_torsion_atom_site_label_1
_geom_torsion_atom_site_label_2
_geom_torsion_atom_site_label_3
_geom_torsion_atom_site_label_4
_geom_torsion
C6 N1 C1 C2 -130.6(2)
C7 N1 C1 C2 108.9(2)
Gd1 N1 C1 C2 -10.5(2)
C3 N2 C2 C1 68.0(2)
C16 N2 C2 C1 -168.3(2)
Gd1 N2 C2 C1 -56.6(2)
N1 C1 C2 N2 46.3(3)
C2 N2 C3 C4 -130.6(2)
C16 N2 C3 C4 109.0(2)
Gd1 N2 C3 C4 -10.4(2)
C5 N3 C4 C3 67.4(2)
C25 N3 C4 C3 -169.03(19)
Gd1 N3 C4 C3 -57.8(2)
N2 C3 C4 N3 47.5(3)
C4 N3 C5 C6 -130.8(2)
C25 N3 C5 C6 108.9(2)
Gd1 N3 C5 C6 -11.6(2)
C1 N1 C6 C5 69.0(2)
C7 N1 C6 C5 -166.96(19)
Gd1 N1 C6 C5 -55.9(2)
N3 C5 C6 N1 46.7(3)
C6 N1 C7 C8 -172.5(2)
C1 N1 C7 C8 -49.8(3)
Gd1 N1 C7 C8 75.3(2)
N1 C7 C8 C13 135.4(2)
N1 C7 C8 C9 -51.4(3)
Gd1 O1 C9 C8 4.9(4)
Gd1 O1 C9 C10 -174.26(17)
C13 C8 C9 O1 174.7(2)
C7 C8 C9 O1 1.6(4)
C13 C8 C9 C10 -6.0(4)
C7 C8 C9 C10 -179.2(2)
O1 C9 C10 C11 -174.1(2)
C8 C9 C10 C11 6.7(4)
O1 C9 C10 C14 3.5(4)
C8 C9 C10 C14 -175.7(2)
C9 C10 C11 C12 -1.7(4)
C14 C10 C11 C12 -179.2(3)
C10 C11 C12 C13 -3.9(4)
C10 C11 C12 C15 173.4(2)
C11 C12 C13 C8 4.6(4)
C15 C12 C13 C8 -172.7(2)
C9 C8 C13 C12 0.3(4)
C7 C8 C13 C12 173.6(2)
C2 N2 C16 C17 -171.9(2)
C3 N2 C16 C17 -48.7(3)
Gd1 N2 C16 C17 75.7(2)
N2 C16 C17 C22 129.8(2)
N2 C16 C17 C18 -53.1(3)
Gd1 O2 C18 C17 11.2(4)
Gd1 O2 C18 C19 -168.73(17)
C22 C17 C18 O2 178.0(2)
C16 C17 C18 O2 1.0(3)
C22 C17 C18 C19 -2.0(3)
C16 C17 C18 C19 -179.0(2)
O2 C18 C19 C20 -176.5(2)
C17 C18 C19 C20 3.5(3)
O2 C18 C19 C23 4.7(3)
C17 C18 C19 C23 -175.3(2)
C18 C19 C20 C21 -2.1(4)
C23 C19 C20 C21 176.6(2)
C19 C20 C21 C22 -0.8(4)
C19 C20 C21 C24 -178.0(2)
C20 C21 C22 C17 2.3(4)
C24 C21 C22 C17 179.5(2)
C18 C17 C22 C21 -0.9(4)
C16 C17 C22 C21 176.2(2)
C4 N3 C25 C26 -174.1(2)
C5 N3 C25 C26 -51.3(3)
Gd1 N3 C25 C26 74.8(2)
N3 C25 C26 C31 135.5(2)
N3 C25 C26 C27 -48.2(3)
Gd1 O3 C27 C26 1.9(4)
Gd1 O3 C27 C28 -176.85(16)
C31 C26 C27 O3 176.7(2)
C25 C26 C27 O3 0.4(3)
C31 C26 C27 C28 -4.6(3)
C25 C26 C27 C28 179.2(2)
O3 C27 C28 C29 -174.8(2)
C26 C27 C28 C29 6.4(3)
O3 C27 C28 C32 6.0(3)
C26 C27 C28 C32 -172.8(2)
C27 C28 C29 C30 -3.6(4)
C32 C28 C29 C30 175.6(2)
C28 C29 C30 C31 -1.2(4)
C28 C29 C30 C33 -179.2(2)
C29 C30 C31 C26 3.2(4)
C33 C30 C31 C26 -178.8(2)
C27 C26 C31 C30 -0.3(4)
C25 C26 C31 C30 176.1(2)
C37 O4 C34 C35 20.1(3)
Gd1 O4 C34 C35 -113.0(2)
O4 C34 C35 C36 -35.3(3)
C34 C35 C36 C37 36.8(3)
C34 O4 C37 C36 3.7(3)
Gd1 O4 C37 C36 136.98(19)
C35 C36 C37 O4 -25.8(3)
